data_4129449
loop_
_publ_author_name
'Altman, Alison B.'
'Pemmaraju, C. D.'
'Camp, Cl\'ement'
'Arnold, John'
'Minasian, Stefan G.'
'Prendergast, David'
'Shuh, David K.'
'Tyliszczak, Tolek'

_publ_section_title
;
 Theory and X-ray Absorption Spectroscopy for Aluminum Coordination
 Complexes -- Al K-Edge Studies of Charge and Bonding in (BDI)Al,
 (BDI)AlR2, and (BDI)AlX2 Complexes.
;
_journal_issue 32
_journal_name_full 'Journal of the American Chemical Society'
_journal_page_first 10304
_journal_page_last 10316
_journal_paper_doi 10.1021/jacs.5b05854
_journal_volume 137
_journal_year 2015
_chemical_formula_moiety 'C29 H41 Al I2 N2'
_chemical_formula_sum 'C29 H41 Al I2 N2'
_chemical_formula_weight 698.42
_space_group_crystal_system triclinic
_space_group_IT_number 2
_space_group_name_Hall '-P 1'
_space_group_name_H-M_alt 'P -1'
_atom_sites_solution_hydrogens geom
_audit_creation_method shelxl-2014
_cell_angle_alpha 99.1484(17)
_cell_angle_beta 90.5395(17)
_cell_angle_gamma 106.9522(18)
_cell_formula_units_Z 2
_cell_length_a 8.4839(3)
_cell_length_b 12.6740(5)
_cell_length_c 15.0089(6)
_cell_measurement_temperature 100(2)
_cell_volume 1521.41(10)
_computing_molecular_graphics ORTEP-32
_computing_publication_material WinGX
_computing_structure_refinement 'shelxl-2014 (sheldrick, 2014)'
_computing_structure_solution SIR-92
_diffrn_ambient_temperature 100(2)
_diffrn_detector_area_resol_mean 8.366
_diffrn_measured_fraction_theta_full 0.999
_diffrn_measured_fraction_theta_max 0.997
_diffrn_measurement_device_type 'Bruker Apex-II CCD'
_diffrn_measurement_method 'phi and omega scans'
_diffrn_radiation_type mok\a
_diffrn_radiation_wavelength 0.71073
_diffrn_reflns_av_R_equivalents 0.0221
_diffrn_reflns_av_unetI/netI 0.0105
_diffrn_reflns_Laue_measured_fraction_full 0.999
_diffrn_reflns_Laue_measured_fraction_max 0.997
_diffrn_reflns_limit_h_max 10
_diffrn_reflns_limit_h_min -10
_diffrn_reflns_limit_k_max 15
_diffrn_reflns_limit_k_min -15
_diffrn_reflns_limit_l_max 18
_diffrn_reflns_limit_l_min -18
_diffrn_reflns_number 56457
_diffrn_reflns_point_group_measured_fraction_full 0.999
_diffrn_reflns_point_group_measured_fraction_max 0.997
_diffrn_reflns_theta_full 25.000
_diffrn_reflns_theta_max 25.424
_diffrn_reflns_theta_min 1.377
_diffrn_source 'microfocus sealed tube'
_exptl_absorpt_coefficient_mu 2.115
_exptl_absorpt_correction_T_max 0.7452
_exptl_absorpt_correction_T_min 0.6622
_exptl_absorpt_correction_type multi-scan
_exptl_absorpt_process_details SADABS
_exptl_crystal_colour colorless
_exptl_crystal_density_diffrn 1.525
_exptl_crystal_description block
_exptl_crystal_F_000 696
_exptl_crystal_size_max 0.600
_exptl_crystal_size_mid 0.600
_exptl_crystal_size_min 0.400
_refine_diff_density_max 0.424
_refine_diff_density_min -0.311
_refine_diff_density_rms 0.051
_refine_ls_extinction_method none
_refine_ls_goodness_of_fit_ref 0.924
_refine_ls_hydrogen_treatment constr
_refine_ls_matrix_type full
_refine_ls_number_parameters 317
_refine_ls_number_reflns 5594
_refine_ls_number_restraints 0
_refine_ls_restrained_S_all 0.924
_refine_ls_R_factor_all 0.0151
_refine_ls_R_factor_gt 0.0144
_refine_ls_shift/su_max 0.002
_refine_ls_shift/su_mean 0.000
_refine_ls_structure_factor_coef Fsqd
_refine_ls_weighting_details 'w=1/[\s^2^(fo^2^)+(0.0124p)^2^+2.1753p] where p=(fo^2^+2fc^2^)/3'
_refine_ls_weighting_scheme calc
_refine_ls_wR_factor_gt 0.0343
_refine_ls_wR_factor_ref 0.0348
_reflns_Friedel_coverage 0.000
_reflns_number_gt 5396
_reflns_number_total 5594
_reflns_threshold_expression 'i > 2\s(i)'
_cod_data_source_file ja5b05854_si_002.cif
_cod_data_source_block shelx
_cod_depositor_comments
;
The following automatic conversions were performed:

data item '_atom_site_adp_type' value 'uani' was changed to 'Uani' in
accordance with the
/home/saulius/struct/COD-crude-data/automatic-downloads/DataCite-retrospective/ACS/depositions/lib/dictionaries/cif_core.dic
dictionary named 'cif_core.dic' version 2.4.2 last updated on
2011-04-26 (34 times).

data item '_atom_site_adp_type' value 'uiso' was changed to 'Uiso' in
accordance with the
/home/saulius/struct/COD-crude-data/automatic-downloads/DataCite-retrospective/ACS/depositions/lib/dictionaries/cif_core.dic
dictionary named 'cif_core.dic' version 2.4.2 last updated on
2011-04-26 (41 times).

data item '_atom_site_refinement_flags_adp' value 'u' was changed to
'U' in accordance with the
/home/saulius/struct/COD-crude-data/automatic-downloads/DataCite-retrospective/ACS/depositions/lib/dictionaries/cif_core.dic
dictionary named 'cif_core.dic' version 2.4.2 last updated on
2011-04-26 (41 times).

data item '_atom_site_refinement_flags_posn' value 'r' was changed to
'R' in accordance with the
/home/saulius/struct/COD-crude-data/automatic-downloads/DataCite-retrospective/ACS/depositions/lib/dictionaries/cif_core.dic
dictionary named 'cif_core.dic' version 2.4.2 last updated on
2011-04-26 (41 times).

data item '_refine_ls_structure_factor_coef' value 'fsqd' was changed
to 'Fsqd' in accordance with the
/home/saulius/struct/COD-crude-data/automatic-downloads/DataCite-retrospective/ACS/depositions/lib/dictionaries/cif_core.dic
dictionary named 'cif_core.dic' version 2.4.2 last updated on
2011-04-26.

Automatic conversion script
Id: cif_fix_values 6909 2019-04-08 15:41:33Z antanas 
;
_cod_original_sg_symbol_Hall '-p 1'
_cod_original_sg_symbol_H-M 'p -1'
_cod_database_code 4129449
_shelx_space_group_comment
;
the symmetry employed for this shelxl refinement is uniquely defined
by the following loop, which should always be used as a source of
symmetry information in preference to the above space-group names.
they are only intended as comments.
;
_shelx_estimated_absorpt_t_min 0.363
_shelx_estimated_absorpt_t_max 0.485
_shelxl_version_number 2014-1

loop_
_space_group_symop_operation_xyz
'x, y, z'
'-x, -y, -z'

loop_
_atom_site_label
_atom_site_type_symbol
_atom_site_fract_x
_atom_site_fract_y
_atom_site_fract_z
_atom_site_U_iso_or_equiv
_atom_site_adp_type
_atom_site_occupancy
_atom_site_site_symmetry_order
_atom_site_calc_flag
_atom_site_refinement_flags_posn
_atom_site_refinement_flags_adp
c1 c 0.28856(19) 0.33081(14) 0.11990(11) 0.0115(3) Uani 1 1 d . .
c2 c 0.2769(2) 0.23468(14) 0.05561(11) 0.0149(3) Uani 1 1 d . .
c3 c 0.2127(2) 0.22967(15) -0.03139(12) 0.0201(4) Uani 1 1 d . .
h3 h 0.2031 0.1652 -0.0756 0.024 Uiso 1 1 calc R U
c4 c 0.1629(2) 0.31701(15) -0.05447(12) 0.0206(4) Uani 1 1 d . .
h4 h 0.1183 0.3120 -0.1138 0.025 Uiso 1 1 calc R U
c5 c 0.1784(2) 0.41153(15) 0.00922(12) 0.0171(4) Uani 1 1 d . .
h5 h 0.1453 0.4716 -0.0073 0.021 Uiso 1 1 calc R U
c6 c 0.24145(19) 0.42094(14) 0.09737(11) 0.0127(3) Uani 1 1 d . .
c7 c 0.2562(2) 0.52743(14) 0.16400(12) 0.0154(3) Uani 1 1 d . .
h7 h 0.3129 0.5229 0.2213 0.018 Uiso 1 1 calc R U
c8 c 0.0847(2) 0.53783(17) 0.18553(13) 0.0235(4) Uani 1 1 d . .
h8a h 0.0957 0.6023 0.2334 0.035 Uiso 1 1 calc R U
h8b h 0.0185 0.4695 0.2058 0.035 Uiso 1 1 calc R U
h8c h 0.0303 0.5483 0.1312 0.035 Uiso 1 1 calc R U
c9 c 0.3590(3) 0.63165(15) 0.12829(13) 0.0265(4) Uani 1 1 d . .
h9a h 0.3755 0.6977 0.1753 0.040 Uiso 1 1 calc R U
h9b h 0.3007 0.6412 0.0749 0.040 Uiso 1 1 calc R U
h9c h 0.4664 0.6226 0.1119 0.040 Uiso 1 1 calc R U
c10 c 0.3395(2) 0.14057(14) 0.07744(12) 0.0182(4) Uani 1 1 d . .
h10 h 0.3480 0.1476 0.1448 0.022 Uiso 1 1 calc R U
c11 c 0.2228(2) 0.02481(16) 0.04015(14) 0.0258(4) Uani 1 1 d . .
h11a h 0.2649 -0.0325 0.0598 0.039 Uiso 1 1 calc R U
h11b h 0.2155 0.0140 -0.0260 0.039 Uiso 1 1 calc R U
h11c h 0.1129 0.0185 0.0627 0.039 Uiso 1 1 calc R U
c12 c 0.5130(2) 0.15212(16) 0.04390(15) 0.0276(4) Uani 1 1 d . .
h12a h 0.5873 0.2258 0.0703 0.041 Uiso 1 1 calc R U
h12b h 0.5085 0.1445 -0.0222 0.041 Uiso 1 1 calc R U
h12c h 0.5539 0.0935 0.0621 0.041 Uiso 1 1 calc R U
c13 c 0.6234(2) 0.44267(15) 0.17233(12) 0.0182(4) Uani 1 1 d . .
h13a h 0.6117 0.5183 0.1818 0.027 Uiso 1 1 calc R U
h13b h 0.5923 0.4076 0.1091 0.027 Uiso 1 1 calc R U
h13c h 0.7384 0.4470 0.1865 0.027 Uiso 1 1 calc R U
c14 c 0.5125(2) 0.37375(13) 0.23323(11) 0.0117(3) Uani 1 1 d . .
c15 c 0.5856(2) 0.35442(13) 0.31018(11) 0.0127(3) Uani 1 1 d . .
h15 h 0.6969 0.3982 0.3256 0.015 Uiso 1 1 calc R U
c16 c 0.5152(2) 0.27819(13) 0.36791(11) 0.0113(3) Uani 1 1 d . .
c17 c 0.6342(2) 0.25484(14) 0.43155(12) 0.0153(3) Uani 1 1 d . .
h17a h 0.7377 0.2576 0.4022 0.023 Uiso 1 1 calc R U
h17b h 0.5861 0.1804 0.4473 0.023 Uiso 1 1 calc R U
h17c h 0.6562 0.3113 0.4866 0.023 Uiso 1 1 calc R U
c18 c 0.29385(19) 0.14120(13) 0.42351(11) 0.0109(3) Uani 1 1 d . .
c19 c 0.2637(2) 0.02838(14) 0.38302(11) 0.0130(3) Uani 1 1 d . .
c20 c 0.2144(2) -0.05337(14) 0.43759(12) 0.0159(3) Uani 1 1 d . .
h20 h 0.1963 -0.1297 0.4118 0.019 Uiso 1 1 calc R U
c21 c 0.1912(2) -0.02593(15) 0.52841(12) 0.0174(4) Uani 1 1 d . .
h21 h 0.1565 -0.0830 0.5643 0.021 Uiso 1 1 calc R U
c22 c 0.2188(2) 0.08464(14) 0.56651(11) 0.0156(3) Uani 1 1 d . .
h22 h 0.2014 0.1029 0.6288 0.019 Uiso 1 1 calc R U
c23 c 0.27187(19) 0.17067(14) 0.51589(11) 0.0124(3) Uani 1 1 d . .
c24 c 0.2885(2) -0.00627(14) 0.28349(11) 0.0155(3) Uani 1 1 d . .
h24 h 0.2759 0.0540 0.2509 0.019 Uiso 1 1 calc R U
c25 c 0.1599(2) -0.11525(15) 0.24094(13) 0.0234(4) Uani 1 1 d . .
h25a h 0.1733 -0.1768 0.2694 0.035 Uiso 1 1 calc R U
h25b h 0.1750 -0.1307 0.1760 0.035 Uiso 1 1 calc R U
h25c h 0.0490 -0.1082 0.2502 0.035 Uiso 1 1 calc R U
c26 c 0.4626(2) -0.01562(18) 0.27014(14) 0.0298(5) Uani 1 1 d . .
h26a h 0.5436 0.0569 0.2928 0.045 Uiso 1 1 calc R U
h26b h 0.4755 -0.0375 0.2057 0.045 Uiso 1 1 calc R U
h26c h 0.4802 -0.0722 0.3034 0.045 Uiso 1 1 calc R U
c27 c 0.3053(2) 0.29084(14) 0.56445(11) 0.0154(3) Uani 1 1 d . .
h27 h 0.3468 0.3422 0.5201 0.019 Uiso 1 1 calc R U
c28 c 0.1476(2) 0.31195(15) 0.60164(12) 0.0205(4) Uani 1 1 d . .
h28a h 0.1106 0.2671 0.6492 0.031 Uiso 1 1 calc R U
h28b h 0.0612 0.2907 0.5527 0.031 Uiso 1 1 calc R U
h28c h 0.1702 0.3915 0.6268 0.031 Uiso 1 1 calc R U
c29 c 0.4371(2) 0.31902(16) 0.64264(12) 0.0246(4) Uani 1 1 d . .
h29a h 0.4672 0.3992 0.6670 0.037 Uiso 1 1 calc R U
h29b h 0.5351 0.2997 0.6204 0.037 Uiso 1 1 calc R U
h29c h 0.3930 0.2761 0.6904 0.037 Uiso 1 1 calc R U
n1 n 0.34908(16) 0.33300(11) 0.21154(9) 0.0101(3) Uani 1 1 d . .
n2 n 0.35255(16) 0.22787(11) 0.36755(9) 0.0097(3) Uani 1 1 d . .
al1 al 0.21072(6) 0.28087(4) 0.30151(3) 0.00982(10) Uani 1 1 d . .
i1 i 0.14074(2) 0.44103(2) 0.39981(2) 0.01739(4) Uani 1 1 d . .
i2 i -0.05380(2) 0.13860(2) 0.23528(2) 0.01800(4) Uani 1 1 d . .

loop_
_atom_site_aniso_label
_atom_site_aniso_U_11
_atom_site_aniso_U_22
_atom_site_aniso_U_33
_atom_site_aniso_U_23
_atom_site_aniso_U_13
_atom_site_aniso_U_12
c1 0.0092(7) 0.0162(8) 0.0100(8) 0.0048(6) 0.0023(6) 0.0035(6)
c2 0.0160(8) 0.0173(8) 0.0133(8) 0.0038(7) 0.0046(7) 0.0070(7)
c3 0.0284(10) 0.0201(9) 0.0125(8) 0.0006(7) 0.0022(7) 0.0093(8)
c4 0.0257(10) 0.0237(9) 0.0126(8) 0.0041(7) -0.0036(7) 0.0073(8)
c5 0.0187(9) 0.0180(9) 0.0170(9) 0.0064(7) -0.0017(7) 0.0074(7)
c6 0.0098(7) 0.0143(8) 0.0142(8) 0.0044(6) 0.0022(6) 0.0029(6)
c7 0.0182(9) 0.0138(8) 0.0154(8) 0.0031(7) -0.0025(7) 0.0065(7)
c8 0.0266(10) 0.0306(10) 0.0194(9) 0.0014(8) -0.0025(8) 0.0195(8)
c9 0.0353(11) 0.0153(9) 0.0264(10) 0.0058(8) -0.0042(9) 0.0028(8)
c10 0.0290(10) 0.0178(9) 0.0119(8) 0.0027(7) 0.0039(7) 0.0132(8)
c11 0.0297(10) 0.0210(10) 0.0293(11) 0.0045(8) 0.0085(8) 0.0113(8)
c12 0.0256(10) 0.0219(10) 0.0379(12) 0.0015(8) 0.0018(9) 0.0131(8)
c13 0.0121(8) 0.0229(9) 0.0193(9) 0.0102(7) 0.0027(7) 0.0015(7)
c14 0.0123(8) 0.0095(7) 0.0139(8) 0.0014(6) 0.0030(6) 0.0040(6)
c15 0.0083(7) 0.0128(8) 0.0157(8) 0.0020(6) 0.0002(6) 0.0014(6)
c16 0.0122(8) 0.0101(7) 0.0114(8) -0.0015(6) -0.0001(6) 0.0045(6)
c17 0.0121(8) 0.0170(8) 0.0173(9) 0.0043(7) -0.0019(7) 0.0041(7)
c18 0.0082(7) 0.0118(8) 0.0133(8) 0.0054(6) 0.0000(6) 0.0023(6)
c19 0.0104(8) 0.0133(8) 0.0154(8) 0.0029(6) 0.0000(6) 0.0033(6)
c20 0.0164(8) 0.0114(8) 0.0201(9) 0.0043(7) 0.0008(7) 0.0037(7)
c21 0.0166(8) 0.0181(9) 0.0200(9) 0.0111(7) 0.0024(7) 0.0047(7)
c22 0.0157(8) 0.0198(9) 0.0124(8) 0.0055(7) 0.0019(7) 0.0054(7)
c23 0.0094(7) 0.0142(8) 0.0134(8) 0.0028(6) -0.0011(6) 0.0031(6)
c24 0.0202(9) 0.0111(8) 0.0147(8) 0.0029(6) 0.0034(7) 0.0036(7)
c25 0.0305(10) 0.0156(9) 0.0187(9) -0.0007(7) 0.0023(8) 0.0003(8)
c26 0.0234(10) 0.0370(12) 0.0261(11) -0.0041(9) 0.0073(8) 0.0091(9)
c27 0.0184(9) 0.0143(8) 0.0115(8) 0.0020(6) 0.0013(7) 0.0015(7)
c28 0.0251(10) 0.0166(9) 0.0192(9) 0.0025(7) 0.0081(8) 0.0052(7)
c29 0.0249(10) 0.0267(10) 0.0158(9) -0.0008(8) -0.0038(8) 0.0006(8)
n1 0.0097(6) 0.0115(6) 0.0105(7) 0.0030(5) 0.0013(5) 0.0046(5)
n2 0.0107(6) 0.0092(6) 0.0093(6) 0.0024(5) 0.0012(5) 0.0026(5)
al1 0.0083(2) 0.0119(2) 0.0100(2) 0.00290(18) 0.00134(18) 0.00349(18)
i1 0.02136(6) 0.01741(6) 0.01681(6) 0.00222(4) 0.00568(4) 0.01122(5)
i2 0.01033(6) 0.02348(6) 0.01605(6) 0.00099(4) -0.00016(4) -0.00008(4)

loop_
_atom_type_symbol
_atom_type_description
_atom_type_scat_dispersion_real
_atom_type_scat_dispersion_imag
_atom_type_scat_source
c c 0.0033 0.0016 'international tables vol c tables 4.2.6.8 and 6.1.1.4'
h h 0.0000 0.0000 'international tables vol c tables 4.2.6.8 and 6.1.1.4'
n n 0.0061 0.0033 'international tables vol c tables 4.2.6.8 and 6.1.1.4'
al al 0.0645 0.0514 'international tables vol c tables 4.2.6.8 and 6.1.1.4'
i i -0.4742 1.8119 'international tables vol c tables 4.2.6.8 and 6.1.1.4'

loop_
_geom_angle_atom_site_label_1
_geom_angle_atom_site_label_2
_geom_angle_atom_site_label_3
_geom_angle
c6 c1 c2 121.45(15)
c6 c1 n1 120.87(14)
c2 c1 n1 117.68(14)
c3 c2 c1 118.20(15)
c3 c2 c10 119.95(15)
c1 c2 c10 121.78(15)
c4 c3 c2 121.17(16)
c4 c3 h3 119.4
c2 c3 h3 119.4
c5 c4 c3 119.68(16)
c5 c4 h4 120.2
c3 c4 h4 120.2
c4 c5 c6 121.56(16)
c4 c5 h5 119.2
c6 c5 h5 119.2
c5 c6 c1 117.91(15)
c5 c6 c7 118.94(15)
c1 c6 c7 123.15(15)
c6 c7 c8 110.38(14)
c6 c7 c9 111.70(15)
c8 c7 c9 110.10(15)
c6 c7 h7 108.2
c8 c7 h7 108.2
c9 c7 h7 108.2
c7 c8 h8a 109.5
c7 c8 h8b 109.5
h8a c8 h8b 109.5
c7 c8 h8c 109.5
h8a c8 h8c 109.5
h8b c8 h8c 109.5
c7 c9 h9a 109.5
c7 c9 h9b 109.5
h9a c9 h9b 109.5
c7 c9 h9c 109.5
h9a c9 h9c 109.5
h9b c9 h9c 109.5
c2 c10 c11 112.87(15)
c2 c10 c12 110.79(15)
c11 c10 c12 110.51(15)
c2 c10 h10 107.5
c11 c10 h10 107.5
c12 c10 h10 107.5
c10 c11 h11a 109.5
c10 c11 h11b 109.5
h11a c11 h11b 109.5
c10 c11 h11c 109.5
h11a c11 h11c 109.5
h11b c11 h11c 109.5
c10 c12 h12a 109.5
c10 c12 h12b 109.5
h12a c12 h12b 109.5
c10 c12 h12c 109.5
h12a c12 h12c 109.5
h12b c12 h12c 109.5
c14 c13 h13a 109.5
c14 c13 h13b 109.5
h13a c13 h13b 109.5
c14 c13 h13c 109.5
h13a c13 h13c 109.5
h13b c13 h13c 109.5
n1 c14 c15 122.75(15)
n1 c14 c13 119.56(14)
c15 c14 c13 117.70(14)
c14 c15 c16 128.13(15)
c14 c15 h15 115.9
c16 c15 h15 115.9
n2 c16 c15 123.25(14)
n2 c16 c17 120.76(14)
c15 c16 c17 115.99(14)
c16 c17 h17a 109.5
c16 c17 h17b 109.5
h17a c17 h17b 109.5
c16 c17 h17c 109.5
h17a c17 h17c 109.5
h17b c17 h17c 109.5
c23 c18 c19 121.15(14)
c23 c18 n2 120.41(14)
c19 c18 n2 118.43(14)
c20 c19 c18 118.08(15)
c20 c19 c24 119.42(15)
c18 c19 c24 122.47(14)
c21 c20 c19 121.52(16)
c21 c20 h20 119.2
c19 c20 h20 119.2
c22 c21 c20 119.58(16)
c22 c21 h21 120.2
c20 c21 h21 120.2
c21 c22 c23 121.66(16)
c21 c22 h22 119.2
c23 c22 h22 119.2
c22 c23 c18 117.99(15)
c22 c23 c27 118.05(15)
c18 c23 c27 123.96(14)
c19 c24 c25 112.46(14)
c19 c24 c26 111.11(14)
c25 c24 c26 110.34(15)
c19 c24 h24 107.6
c25 c24 h24 107.6
c26 c24 h24 107.6
c24 c25 h25a 109.5
c24 c25 h25b 109.5
h25a c25 h25b 109.5
c24 c25 h25c 109.5
h25a c25 h25c 109.5
h25b c25 h25c 109.5
c24 c26 h26a 109.5
c24 c26 h26b 109.5
h26a c26 h26b 109.5
c24 c26 h26c 109.5
h26a c26 h26c 109.5
h26b c26 h26c 109.5
c23 c27 c28 111.31(14)
c23 c27 c29 111.36(14)
c28 c27 c29 108.97(15)
c23 c27 h27 108.4
c28 c27 h27 108.4
c29 c27 h27 108.4
c27 c28 h28a 109.5
c27 c28 h28b 109.5
h28a c28 h28b 109.5
c27 c28 h28c 109.5
h28a c28 h28c 109.5
h28b c28 h28c 109.5
c27 c29 h29a 109.5
c27 c29 h29b 109.5
h29a c29 h29b 109.5
c27 c29 h29c 109.5
h29a c29 h29c 109.5
h29b c29 h29c 109.5
c14 n1 c1 119.00(13)
c14 n1 al1 117.81(11)
c1 n1 al1 123.19(10)
c16 n2 c18 118.75(13)
c16 n2 al1 117.66(11)
c18 n2 al1 123.41(10)
n1 al1 n2 100.07(6)
n1 al1 i2 111.67(5)
n2 al1 i2 116.00(4)
n1 al1 i1 110.65(4)
n2 al1 i1 109.83(4)
i2 al1 i1 108.409(18)

loop_
_geom_bond_atom_site_label_1
_geom_bond_atom_site_label_2
_geom_bond_distance
c1 c6 1.402(2)
c1 c2 1.407(2)
c1 n1 1.457(2)
c2 c3 1.395(2)
c2 c10 1.517(2)
c3 c4 1.384(3)
c3 h3 0.9500
c4 c5 1.381(3)
c4 h4 0.9500
c5 c6 1.397(2)
c5 h5 0.9500
c6 c7 1.519(2)
c7 c8 1.531(2)
c7 c9 1.535(2)
c7 h7 1.0000
c8 h8a 0.9800
c8 h8b 0.9800
c8 h8c 0.9800
c9 h9a 0.9800
c9 h9b 0.9800
c9 h9c 0.9800
c10 c11 1.526(3)
c10 c12 1.534(3)
c10 h10 1.0000
c11 h11a 0.9800
c11 h11b 0.9800
c11 h11c 0.9800
c12 h12a 0.9800
c12 h12b 0.9800
c12 h12c 0.9800
c13 c14 1.508(2)
c13 h13a 0.9800
c13 h13b 0.9800
c13 h13c 0.9800
c14 n1 1.347(2)
c14 c15 1.394(2)
c15 c16 1.407(2)
c15 h15 0.9500
c16 n2 1.340(2)
c16 c17 1.505(2)
c17 h17a 0.9800
c17 h17b 0.9800
c17 h17c 0.9800
c18 c23 1.406(2)
c18 c19 1.409(2)
c18 n2 1.464(2)
c19 c20 1.394(2)
c19 c24 1.523(2)
c20 c21 1.383(3)
c20 h20 0.9500
c21 c22 1.377(2)
c21 h21 0.9500
c22 c23 1.397(2)
c22 h22 0.9500
c23 c27 1.524(2)
c24 c25 1.528(2)
c24 c26 1.528(3)
c24 h24 1.0000
c25 h25a 0.9800
c25 h25b 0.9800
c25 h25c 0.9800
c26 h26a 0.9800
c26 h26b 0.9800
c26 h26c 0.9800
c27 c28 1.532(2)
c27 c29 1.538(2)
c27 h27 1.0000
c28 h28a 0.9800
c28 h28b 0.9800
c28 h28c 0.9800
c29 h29a 0.9800
c29 h29b 0.9800
c29 h29c 0.9800
n1 al1 1.8706(14)
n2 al1 1.8820(14)
al1 i2 2.5107(5)
al1 i1 2.5332(5)
